data_7116377
loop_
_publ_author_name
'Brandon R. Barnett'
'Curtis E. Moore'
'Arnold L. Rheingold'
'Joshua S. Figuero'

_publ_section_title
;
 Frustrated Lewis pair behavior of monomeric (boryl)iminomethanes accessed
 from isocyanide 1,1-hydroboration
;
_journal_name_full Chem.Commun.
_journal_page_first 541
_journal_paper_doi 10.1039/C4cc08037H
_journal_volume 51
_journal_year 2015
_chemical_formula_moiety 'C43 H60 B N O, 1.5(C6 H6)'
_chemical_formula_sum 'C52 H69 B N O'
_chemical_formula_weight 734.89
_chemical_name_common (9-BBN)BIM-thf
_space_group_crystal_system monoclinic
_space_group_IT_number 14
_space_group_name_Hall '-P 2yn'
_space_group_name_H-M_alt 'P 1 21/n 1'
_symmetry_space_group_name_Hall '-P 2yn'
_symmetry_space_group_name_H-M 'P 1 21/n 1'
_atom_sites_solution_hydrogens geom
_atom_sites_solution_primary direct
_atom_sites_solution_secondary difmap
_audit_creation_date 2014-10-07
_audit_creation_method
;
Olex2 1.2-beta
(compiled 2014.09.19 svn.r3010 for OlexSys, GUI svn.r4874)
;
_cell_angle_alpha 90
_cell_angle_beta 104.1930(10)
_cell_angle_gamma 90
_cell_formula_units_Z 4
_cell_length_a 10.6296(3)
_cell_length_b 23.2451(8)
_cell_length_c 18.4090(6)
_cell_measurement_reflns_used 9995
_cell_measurement_temperature 100
_cell_measurement_theta_max 26.377
_cell_measurement_theta_min 2.207
_cell_volume 4409.8(2)
_computing_cell_refinement 'SAINT v8.34A (Bruker, 2013)'
_computing_data_collection 'APEX2 v2013.6-2 (Bruker, 2013)'
_computing_data_reduction 'SAINT v8.34A (Bruker, 2013)'
_computing_molecular_graphics 'Olex2 (Dolomanov et al., 2009)'
_computing_publication_material 'Olex2 (Dolomanov et al., 2009)'
_computing_structure_refinement 'ShelXL (Sheldrick, 2008)'
_computing_structure_solution 'ShelXT (Sheldrick, 2008)'
_diffrn_ambient_temperature 100
_diffrn_detector 'Bruker APEX CCD'
_diffrn_detector_area_resol_mean 8.0
_diffrn_detector_type 'CCD Area Detector'
_diffrn_measured_fraction_theta_full 0.998
_diffrn_measured_fraction_theta_max 0.997
_diffrn_measurement_device 'Kappa Four-Circle Diffractometer'
_diffrn_measurement_device_type 'Bruker X8 APEX Mo'
_diffrn_measurement_method '\w and \f scans'
_diffrn_radiation_monochromator graphite
_diffrn_radiation_probe x-ray
_diffrn_radiation_type MoK\a
_diffrn_radiation_wavelength 0.71073
_diffrn_reflns_av_R_equivalents 0.0332
_diffrn_reflns_av_unetI/netI 0.0344
_diffrn_reflns_Laue_measured_fraction_full 0.998
_diffrn_reflns_Laue_measured_fraction_max 0.997
_diffrn_reflns_limit_h_max 13
_diffrn_reflns_limit_h_min -13
_diffrn_reflns_limit_k_max 28
_diffrn_reflns_limit_k_min -29
_diffrn_reflns_limit_l_max 19
_diffrn_reflns_limit_l_min -23
_diffrn_reflns_number 36797
_diffrn_reflns_point_group_measured_fraction_full 0.998
_diffrn_reflns_point_group_measured_fraction_max 0.997
_diffrn_reflns_theta_full 25.000
_diffrn_reflns_theta_max 26.398
_diffrn_reflns_theta_min 2.162
_diffrn_source 'sealed tube'
_diffrn_source_type fine-focus
_diffrn_standards_number 0
_exptl_absorpt_coefficient_mu 0.063
_exptl_absorpt_correction_T_max 0.7454
_exptl_absorpt_correction_T_min 0.6697
_exptl_absorpt_correction_type multi-scan
_exptl_absorpt_process_details
;
SADABS-2014/2 (Bruker,2014) was used for absorption correction.
wR2(int) was 0.0541 before and 0.0422 after correction.
The Ratio of minimum to maximum transmission is 0.8984.
The \l/2 correction factor is 0.00150.
;
_exptl_crystal_colour Colorless
_exptl_crystal_colour_primary Colorless
_exptl_crystal_density_diffrn 1.107
_exptl_crystal_description Plate
_exptl_crystal_F_000 1604
_exptl_crystal_size_max 0.313
_exptl_crystal_size_mid 0.307
_exptl_crystal_size_min 0.055
_refine_diff_density_max 0.265
_refine_diff_density_min -0.289
_refine_diff_density_rms 0.048
_refine_ls_extinction_method none
_refine_ls_goodness_of_fit_ref 1.045
_refine_ls_hydrogen_treatment constr
_refine_ls_matrix_type full
_refine_ls_number_parameters 496
_refine_ls_number_reflns 9019
_refine_ls_number_restraints 24
_refine_ls_restrained_S_all 1.055
_refine_ls_R_factor_all 0.0778
_refine_ls_R_factor_gt 0.0532
_refine_ls_shift/su_max 0.001
_refine_ls_shift/su_mean 0.000
_refine_ls_structure_factor_coef Fsqd
_refine_ls_weighting_details 'w=1/[\s^2^(Fo^2^)+(0.0652P)^2^+1.8194P] where P=(Fo^2^+2Fc^2^)/3'
_refine_ls_weighting_scheme calc
_refine_ls_wR_factor_gt 0.1316
_refine_ls_wR_factor_ref 0.1460
_reflns_Friedel_coverage 0.000
_reflns_number_gt 6593
_reflns_number_total 9019
_reflns_threshold_expression 'I > 2\s(I)'
_cod_data_source_file c4cc08037h2.cif
_cod_data_source_block JFig1010
_cod_depositor_comments
;
The following automatic conversions were performed:

'_diffrn_radiation_probe' value 'X-ray' changed to 'x-ray' according
to the built-in table from CIF Core dictionary named 'cif_core.dic'
version 2.4.1 from 2010-06-29.

Automatic conversion script
Id: cif_fix_values 2827 2014-09-09 07:05:25Z andrius 
;
_cod_database_code 7116377
_shelx_space_group_comment
;
The symmetry employed for this shelxl refinement is uniquely defined
by the following loop, which should always be used as a source of
symmetry information in preference to the above space-group names.
They are only intended as comments.
;
_shelx_estimated_absorpt_t_max 0.997
_shelx_estimated_absorpt_t_min 0.980
_olex2_refinement_description
;
1. Fixed Uiso
 At 1.2 times of:
  All C(H) groups, All C(H,H) groups, All C(H,H,H,H) groups
 At 1.5 times of:
  All C(H,H,H) groups
2. Restrained distances
 C43-C42 = C43-C42A = C42-C41 = C42A-C41A = C41A-C40 = C41-C40
 1.54 with sigma of 0.02
3. Uiso/Uaniso restraints and constraints
Uanis(C26) = Uanis(C26A)
Uanis(C27A) = Uanis(C27)
Uanis(C28) = Uanis(C28A)
Uanis(C42A) = Uanis(C42)
Uanis(C41A) = Uanis(C41)
4. Rigid body (RIGU) restrains
 C28A, C28, C26A, C26, C27A, C27
 with sigma for 1-2 distances of 0.004 and sigma for 1-3 distances of 0.004
5. Others
 Sof(C28A)=Sof(H28D)=Sof(H28E)=Sof(H28F)=Sof(C26A)=Sof(H26A)=Sof(C27A)=
 Sof(H27D)=Sof(H27E)=Sof(H27F)=1-FVAR(1)
 Sof(C26)=Sof(H26)=Sof(C27)=Sof(H27A)=Sof(H27B)=Sof(H27C)=Sof(C28)=Sof(H28A)=
 Sof(H28B)=Sof(H28C)=FVAR(1)
 Sof(H43C)=Sof(H43D)=Sof(H40C)=Sof(H40D)=Sof(C41A)=Sof(H41C)=Sof(H41D)=
 Sof(C42A)=Sof(H42C)=Sof(H42D)=1-FVAR(2)
 Sof(H43A)=Sof(H43B)=Sof(H40A)=Sof(H40B)=Sof(C42)=Sof(H42A)=Sof(H42B)=Sof(C41)=
 Sof(H41A)=Sof(H41B)=FVAR(2)
6.a Ternary CH refined with riding coordinates:
 C29(H29), C36(H36), C32(H32), C14(H14), C17(H17), C26(H26), C26A(H26A)
6.b Secondary CH2 refined with riding coordinates:
 C35(H35A,H35B), C33(H33A,H33B), C34(H34A,H34B), C37(H37A,H37B), C43(H43A,
 H43B), C43(H43C,H43D), C39(H39A,H39B), C38(H38A,H38B), C40(H40A,H40B),
 C40(H40C,H40D), C42(H42A,H42B), C41(H41A,H41B), C41A(H41C,H41D), C42A(H42C,
 H42D)
6.c Aromatic/amide H refined with riding coordinates:
 C6(H6), C1(H1), C5(H5), C4(H4), C24(H24), C12(H12), C10(H10), C23(H23),
 C11(H11), C22(H22), C3S(H3S), C4S(H4S), C2S(H2S), C5S(H5S), C1S(H1S), C6S(H6S)
6.d Idealised Me refined as rotating group:
 C30(H30A,H30B,H30C), C16(H16A,H16B,H16C), C19(H19A,H19B,H19C), C31(H31A,H31B,
 H31C), C15(H15A,H15B,H15C), C27(H27A,H27B,H27C), C18(H18A,H18B,H18C), C28(H28A,
 H28B,H28C), C28A(H28D,H28E,H28F), C27A(H27D,H27E,H27F)
;
_shelx_shelxl_version_number 2014/7
_olex2_submission_special_instructions 'No special instructions were received'

loop_
_space_group_symop_operation_xyz
'x, y, z'
'-x+1/2, y+1/2, -z+1/2'
'-x, -y, -z'
'x-1/2, -y-1/2, z-1/2'

loop_
_atom_site_label
_atom_site_type_symbol
_atom_site_fract_x
_atom_site_fract_y
_atom_site_fract_z
_atom_site_U_iso_or_equiv
_atom_site_adp_type
_atom_site_occupancy
_atom_site_site_symmetry_order
_atom_site_calc_flag
_atom_site_refinement_flags_posn
_atom_site_refinement_flags_occupancy
_atom_site_disorder_assembly
_atom_site_disorder_group
O1 O 0.69705(11) 0.84161(5) 0.20104(6) 0.0277(3) Uani 1 1 d . . . .
N1 N 0.72322(12) 0.78461(6) 0.34357(7) 0.0225(3) Uani 1 1 d . . . .
C7 C 0.73092(13) 0.80137(7) 0.47447(8) 0.0204(3) Uani 1 1 d . . . .
C2 C 0.73264(13) 0.76185(7) 0.41644(8) 0.0206(3) Uani 1 1 d . . . .
C20 C 0.72489(14) 0.86459(7) 0.45818(8) 0.0225(3) Uani 1 1 d . . . .
C6 C 0.73526(14) 0.78113(7) 0.54613(9) 0.0224(3) Uani 1 1 d . . . .
H6 H 0.7371 0.8077 0.5855 0.027 Uiso 1 1 calc R . . .
C3 C 0.73437(14) 0.70234(7) 0.43086(8) 0.0225(3) Uani 1 1 d . . . .
C8 C 0.73204(16) 0.65742(7) 0.37189(9) 0.0255(4) Uani 1 1 d . . . .
C25 C 0.83951(15) 0.89477(7) 0.45782(9) 0.0240(3) Uani 1 1 d . . . .
C1 C 0.81029(14) 0.77265(7) 0.30864(8) 0.0216(3) Uani 1 1 d . . . .
H1 H 0.8815 0.7499 0.3345 0.026 Uiso 1 1 calc R . . .
C29 C 0.97048(15) 0.86466(7) 0.47835(10) 0.0285(4) Uani 1 1 d . . . .
H29 H 0.9541 0.8223 0.4760 0.034 Uiso 1 1 calc R . . .
C36 C 0.77571(15) 0.74151(7) 0.16372(9) 0.0254(4) Uani 1 1 d . . . .
H36 H 0.6911 0.7240 0.1666 0.031 Uiso 1 1 calc R . . .
C5 C 0.73695(15) 0.72271(7) 0.56077(9) 0.0249(4) Uani 1 1 d . . . .
H5 H 0.7393 0.7093 0.6098 0.030 Uiso 1 1 calc R . . .
C4 C 0.73522(15) 0.68392(7) 0.50339(9) 0.0258(4) Uani 1 1 d . . . .
H4 H 0.7346 0.6439 0.5135 0.031 Uiso 1 1 calc R . . .
C9 C 0.84264(18) 0.62337(7) 0.37504(9) 0.0311(4) Uani 1 1 d . . . .
C32 C 0.94431(16) 0.82131(8) 0.21517(9) 0.0282(4) Uani 1 1 d . . . .
H32 H 0.9667 0.8543 0.2508 0.034 Uiso 1 1 calc R . . .
C35 C 0.88297(16) 0.69550(7) 0.18700(9) 0.0284(4) Uani 1 1 d . . . .
H35A H 0.8757 0.6781 0.2349 0.034 Uiso 1 1 calc R . . .
H35B H 0.8667 0.6647 0.1487 0.034 Uiso 1 1 calc R . . .
C24 C 0.83187(17) 0.95323(8) 0.44036(10) 0.0322(4) Uani 1 1 d . . . .
H24 H 0.9087 0.9739 0.4398 0.039 Uiso 1 1 calc R . . .
C13 C 0.61622(17) 0.64733(8) 0.31621(9) 0.0310(4) Uani 1 1 d . . . .
C33 C 1.05199(16) 0.77551(8) 0.23705(10) 0.0308(4) Uani 1 1 d . . . .
H33A H 1.1325 0.7913 0.2269 0.037 Uiso 1 1 calc R . . .
H33B H 1.0691 0.7687 0.2917 0.037 Uiso 1 1 calc R . . .
C14 C 0.97087(18) 0.63396(8) 0.43231(10) 0.0359(4) Uani 1 1 d . . . .
H14 H 0.9594 0.6686 0.4622 0.043 Uiso 1 1 calc R . . .
C34 C 1.02296(16) 0.71722(8) 0.19667(10) 0.0326(4) Uani 1 1 d . . . .
H34A H 1.0408 0.7206 0.1465 0.039 Uiso 1 1 calc R . . .
H34B H 1.0833 0.6881 0.2252 0.039 Uiso 1 1 calc R . . .
C37 C 0.76173(17) 0.76484(8) 0.08335(9) 0.0306(4) Uani 1 1 d . . . .
H37A H 0.7490 0.7319 0.0483 0.037 Uiso 1 1 calc R . . .
H37B H 0.6827 0.7890 0.0697 0.037 Uiso 1 1 calc R . . .
C43 C 0.55953(16) 0.82512(8) 0.18609(10) 0.0331(4) Uani 1 1 d D . . .
H43A H 0.5439 0.7998 0.2263 0.040 Uiso 0.736(4) 1 calc R P A 1
H43B H 0.5318 0.8048 0.1375 0.040 Uiso 0.736(4) 1 calc R P A 1
H43C H 0.5229 0.8183 0.1319 0.040 Uiso 0.264(4) 1 calc R P A 2
H43D H 0.5485 0.7899 0.2142 0.040 Uiso 0.264(4) 1 calc R P A 2
C39 C 0.92808(18) 0.84439(8) 0.13466(10) 0.0352(4) Uani 1 1 d . . . .
H39A H 0.8676 0.8775 0.1273 0.042 Uiso 1 1 calc R . . .
H39B H 1.0132 0.8588 0.1296 0.042 Uiso 1 1 calc R . . .
C12 C 0.6142(2) 0.60222(8) 0.26595(10) 0.0392(5) Uani 1 1 d . . . .
H12 H 0.5370 0.5946 0.2286 0.047 Uiso 1 1 calc R . . .
C21 C 0.60480(16) 0.89324(8) 0.44297(11) 0.0359(4) Uani 1 1 d . . . .
C10 C 0.8354(2) 0.57892(8) 0.32314(10) 0.0416(5) Uani 1 1 d . . . .
H10 H 0.9096 0.5556 0.3249 0.050 Uiso 1 1 calc R . . .
C23 C 0.71391(19) 0.98130(8) 0.42393(12) 0.0415(5) Uani 1 1 d . . . .
H23 H 0.7097 1.0210 0.4113 0.050 Uiso 1 1 calc R . . .
C38 C 0.87746(18) 0.80050(9) 0.07235(9) 0.0358(4) Uani 1 1 d . . . .
H38A H 0.9490 0.7740 0.0694 0.043 Uiso 1 1 calc R . . .
H38B H 0.8512 0.8211 0.0239 0.043 Uiso 1 1 calc R . . .
C40 C 0.71369(19) 0.89673(8) 0.24098(10) 0.0375(4) Uani 1 1 d D . . .
H40A H 0.7862 0.9192 0.2303 0.045 Uiso 0.736(4) 1 calc R P A 1
H40B H 0.7288 0.8912 0.2958 0.045 Uiso 0.736(4) 1 calc R P A 1
H40C H 0.7752 0.8914 0.2905 0.045 Uiso 0.264(4) 1 calc R P A 2
H40D H 0.7525 0.9248 0.2124 0.045 Uiso 0.264(4) 1 calc R P A 2
C30 C 1.04195(18) 0.87929(9) 0.55791(10) 0.0387(4) Uani 1 1 d . . . .
H30A H 1.0584 0.9208 0.5620 0.058 Uiso 1 1 calc GR . . .
H30B H 1.1247 0.8585 0.5709 0.058 Uiso 1 1 calc GR . . .
H30C H 0.9890 0.8680 0.5923 0.058 Uiso 1 1 calc GR . . .
C11 C 0.7227(2) 0.56832(8) 0.26949(11) 0.0457(5) Uani 1 1 d . . . .
H11 H 0.7192 0.5377 0.2348 0.055 Uiso 1 1 calc R . . .
C16 C 1.08133(19) 0.64657(10) 0.39542(11) 0.0449(5) Uani 1 1 d . . . .
H16A H 1.0973 0.6127 0.3673 0.067 Uiso 1 1 calc GR . . .
H16B H 1.1600 0.6559 0.4340 0.067 Uiso 1 1 calc GR . . .
H16C H 1.0578 0.6792 0.3611 0.067 Uiso 1 1 calc GR . . .
C17 C 0.49619(17) 0.68359(10) 0.31297(10) 0.0426(5) Uani 1 1 d . . . .
H17 H 0.5261 0.7232 0.3301 0.051 Uiso 1 1 calc R . . .
C19 C 0.40710(18) 0.68880(10) 0.23433(11) 0.0445(5) Uani 1 1 d . . . .
H19A H 0.4582 0.7004 0.1991 0.067 Uiso 1 1 calc GR . . .
H19B H 0.3402 0.7178 0.2345 0.067 Uiso 1 1 calc GR . . .
H19C H 0.3658 0.6516 0.2190 0.067 Uiso 1 1 calc GR . . .
C22 C 0.60154(19) 0.95168(9) 0.42578(13) 0.0477(5) Uani 1 1 d . . . .
H22 H 0.5210 0.9716 0.4152 0.057 Uiso 1 1 calc R . . .
B1 B 0.80989(17) 0.79276(8) 0.22471(10) 0.0238(4) Uani 1 1 d . . . .
C26 C 0.4812(5) 0.8618(2) 0.4516(2) 0.0358(9) Uani 0.723(5) 1 d . P B 1
H26 H 0.5083 0.8241 0.4765 0.043 Uiso 0.723(5) 1 calc R P B 1
C31 C 1.05383(19) 0.87849(14) 0.42458(12) 0.0692(8) Uani 1 1 d . . . .
H31A H 1.0022 0.8741 0.3729 0.104 Uiso 1 1 calc GR . . .
H31B H 1.1280 0.8521 0.4335 0.104 Uiso 1 1 calc GR . . .
H31C H 1.0852 0.9182 0.4326 0.104 Uiso 1 1 calc GR . . .
C3S C 0.2027(3) 0.51553(10) 0.27479(16) 0.0627(6) Uani 1 1 d . . . .
H3S H 0.1635 0.5149 0.3159 0.075 Uiso 1 1 calc R . . .
C15 C 1.0074(3) 0.58361(11) 0.48677(13) 0.0633(7) Uani 1 1 d . . . .
H15A H 0.9361 0.5759 0.5106 0.095 Uiso 1 1 calc GR . . .
H15B H 1.0859 0.5933 0.5253 0.095 Uiso 1 1 calc GR . . .
H15C H 1.0236 0.5494 0.4594 0.095 Uiso 1 1 calc GR . . .
C4S C 0.1509(2) 0.54812(10) 0.21386(18) 0.0683(8) Uani 1 1 d . . . .
H4S H 0.0755 0.5705 0.2121 0.082 Uiso 1 1 calc R . . .
C2S C 0.3115(3) 0.48345(10) 0.27714(15) 0.0651(7) Uani 1 1 d . . . .
H2S H 0.3478 0.4609 0.3202 0.078 Uiso 1 1 calc R . . .
C42 C 0.4864(4) 0.88273(16) 0.1842(2) 0.0480(8) Uani 0.736(4) 1 d D P A 1
H42A H 0.4348 0.8912 0.1328 0.058 Uiso 0.736(4) 1 calc R P A 1
H42B H 0.4273 0.8814 0.2182 0.058 Uiso 0.736(4) 1 calc R P A 1
C5S C 0.2096(3) 0.54853(11) 0.15323(17) 0.0721(9) Uani 1 1 d . . . .
H5S H 0.1743 0.5714 0.1103 0.087 Uiso 1 1 calc R . . .
C1S C 0.3689(3) 0.48341(11) 0.21809(18) 0.0684(7) Uani 1 1 d . . . .
H1S H 0.4441 0.4608 0.2203 0.082 Uiso 1 1 calc R . . .
C6S C 0.3185(3) 0.51560(12) 0.15660(16) 0.0692(7) Uani 1 1 d . . . .
H6S H 0.3583 0.5155 0.1157 0.083 Uiso 1 1 calc R . . .
C41 C 0.5848(3) 0.92518(12) 0.20850(18) 0.0407(7) Uani 0.736(4) 1 d D P A 1
H41A H 0.5615 0.9501 0.2468 0.049 Uiso 0.736(4) 1 calc R P A 1
H41B H 0.5911 0.9497 0.1656 0.049 Uiso 0.736(4) 1 calc R P A 1
C27 C 0.4047(3) 0.89430(18) 0.49897(17) 0.0456(9) Uani 0.723(5) 1 d . P B 1
H27A H 0.4623 0.9037 0.5478 0.068 Uiso 0.723(5) 1 calc GR P B 1
H27B H 0.3332 0.8701 0.5062 0.068 Uiso 0.723(5) 1 calc GR P B 1
H27C H 0.3697 0.9299 0.4733 0.068 Uiso 0.723(5) 1 calc GR P B 1
C18 C 0.4174(2) 0.66067(17) 0.36617(13) 0.0890(11) Uani 1 1 d . . . .
H18A H 0.3847 0.6221 0.3500 0.133 Uiso 1 1 calc GR . . .
H18B H 0.3442 0.6865 0.3653 0.133 Uiso 1 1 calc GR . . .
H18C H 0.4730 0.6587 0.4172 0.133 Uiso 1 1 calc GR . . .
C28 C 0.3955(3) 0.8494(2) 0.3725(2) 0.0561(11) Uani 0.723(5) 1 d . P B 1
H28A H 0.3662 0.8859 0.3471 0.084 Uiso 0.723(5) 1 calc GR P B 1
H28B H 0.3200 0.8266 0.3765 0.084 Uiso 0.723(5) 1 calc GR P B 1
H28C H 0.4459 0.8280 0.3435 0.084 Uiso 0.723(5) 1 calc GR P B 1
C28A C 0.3669(10) 0.8817(5) 0.3645(6) 0.0561(11) Uani 0.277(5) 1 d . P B 2
H28D H 0.3445 0.9206 0.3774 0.084 Uiso 0.277(5) 1 calc GR P B 2
H28E H 0.2915 0.8564 0.3597 0.084 Uiso 0.277(5) 1 calc GR P B 2
H28F H 0.3927 0.8826 0.3169 0.084 Uiso 0.277(5) 1 calc GR P B 2
C26A C 0.4793(15) 0.8589(8) 0.4262(7) 0.0358(9) Uani 0.277(5) 1 d . P B 2
H26A H 0.4971 0.8178 0.4160 0.043 Uiso 0.277(5) 1 calc R P B 2
C27A C 0.4406(8) 0.8635(5) 0.4987(5) 0.0456(9) Uani 0.277(5) 1 d . P B 2
H27D H 0.5115 0.8495 0.5395 0.068 Uiso 0.277(5) 1 calc GR P B 2
H27E H 0.3628 0.8403 0.4962 0.068 Uiso 0.277(5) 1 calc GR P B 2
H27F H 0.4222 0.9038 0.5078 0.068 Uiso 0.277(5) 1 calc GR P B 2
C41A C 0.5929(8) 0.9202(3) 0.2520(5) 0.0407(7) Uani 0.264(4) 1 d D P A 2
H41C H 0.5722 0.9582 0.2278 0.049 Uiso 0.264(4) 1 calc R P A 2
H41D H 0.5930 0.9229 0.3057 0.049 Uiso 0.264(4) 1 calc R P A 2
C42A C 0.5007(12) 0.8719(5) 0.2107(6) 0.0480(8) Uani 0.264(4) 1 d D P A 2
H42C H 0.4487 0.8577 0.2448 0.058 Uiso 0.264(4) 1 calc R P A 2
H42D H 0.4396 0.8893 0.1668 0.058 Uiso 0.264(4) 1 calc R P A 2

loop_
_atom_site_aniso_label
_atom_site_aniso_U_11
_atom_site_aniso_U_22
_atom_site_aniso_U_33
_atom_site_aniso_U_23
_atom_site_aniso_U_13
_atom_site_aniso_U_12
O1 0.0306(6) 0.0292(6) 0.0229(6) 0.0021(5) 0.0060(5) 0.0006(5)
N1 0.0217(6) 0.0286(7) 0.0178(6) 0.0005(5) 0.0060(5) -0.0019(5)
C7 0.0121(7) 0.0278(8) 0.0222(8) -0.0003(7) 0.0061(6) -0.0014(6)
C2 0.0145(7) 0.0302(9) 0.0177(7) 0.0008(6) 0.0048(6) -0.0005(6)
C20 0.0203(7) 0.0289(9) 0.0190(8) 0.0005(6) 0.0063(6) -0.0003(6)
C6 0.0183(7) 0.0307(9) 0.0192(8) -0.0043(6) 0.0066(6) -0.0003(6)
C3 0.0198(7) 0.0291(9) 0.0193(8) -0.0014(7) 0.0062(6) -0.0027(6)
C8 0.0351(9) 0.0254(9) 0.0183(8) 0.0010(7) 0.0110(7) -0.0064(7)
C25 0.0234(8) 0.0298(9) 0.0210(8) -0.0033(7) 0.0097(6) -0.0017(7)
C1 0.0207(7) 0.0245(8) 0.0200(8) 0.0000(6) 0.0057(6) -0.0009(6)
C29 0.0202(8) 0.0295(9) 0.0384(10) -0.0081(8) 0.0122(7) -0.0043(7)
C36 0.0260(8) 0.0325(9) 0.0189(8) 0.0007(7) 0.0077(6) -0.0044(7)
C5 0.0251(8) 0.0342(9) 0.0170(8) 0.0029(7) 0.0084(6) -0.0014(7)
C4 0.0291(8) 0.0265(9) 0.0231(8) 0.0019(7) 0.0086(7) -0.0017(7)
C9 0.0479(10) 0.0232(9) 0.0231(8) 0.0028(7) 0.0103(8) 0.0026(8)
C32 0.0329(9) 0.0320(9) 0.0221(8) -0.0018(7) 0.0113(7) -0.0069(7)
C35 0.0335(9) 0.0307(9) 0.0226(8) -0.0024(7) 0.0101(7) -0.0016(7)
C24 0.0317(9) 0.0326(10) 0.0359(10) 0.0010(8) 0.0154(8) -0.0058(7)
C13 0.0372(9) 0.0376(10) 0.0210(8) -0.0034(7) 0.0122(7) -0.0141(8)
C33 0.0240(8) 0.0453(11) 0.0254(9) -0.0003(8) 0.0103(7) -0.0053(7)
C14 0.0455(11) 0.0360(10) 0.0250(9) 0.0008(8) 0.0065(8) 0.0145(8)
C34 0.0304(9) 0.0433(11) 0.0271(9) -0.0003(8) 0.0127(7) 0.0040(8)
C37 0.0349(9) 0.0388(10) 0.0184(8) -0.0006(7) 0.0073(7) -0.0023(8)
C43 0.0247(8) 0.0420(11) 0.0303(9) 0.0036(8) 0.0020(7) 0.0016(7)
C39 0.0403(10) 0.0410(11) 0.0279(9) 0.0051(8) 0.0156(8) -0.0089(8)
C12 0.0539(12) 0.0413(11) 0.0227(9) -0.0058(8) 0.0097(8) -0.0196(9)
C21 0.0224(8) 0.0373(10) 0.0476(11) 0.0095(9) 0.0079(8) 0.0038(7)
C10 0.0675(14) 0.0272(10) 0.0310(10) -0.0017(8) 0.0135(10) 0.0079(9)
C23 0.0466(11) 0.0294(10) 0.0505(12) 0.0148(9) 0.0157(9) 0.0036(8)
C38 0.0408(10) 0.0489(12) 0.0198(8) 0.0059(8) 0.0116(7) -0.0028(9)
C40 0.0519(11) 0.0276(10) 0.0320(10) -0.0012(8) 0.0082(9) 0.0041(8)
C30 0.0368(10) 0.0477(12) 0.0302(10) 0.0044(9) 0.0054(8) 0.0109(9)
C11 0.0784(15) 0.0283(10) 0.0313(10) -0.0092(8) 0.0149(10) -0.0052(10)
C16 0.0409(11) 0.0577(13) 0.0341(10) -0.0043(9) 0.0052(9) 0.0161(10)
C17 0.0258(9) 0.0719(15) 0.0316(10) -0.0204(10) 0.0101(8) -0.0138(9)
C19 0.0319(10) 0.0634(14) 0.0371(11) -0.0109(10) 0.0064(8) -0.0098(9)
C22 0.0306(10) 0.0415(12) 0.0700(15) 0.0193(11) 0.0103(10) 0.0124(9)
B1 0.0234(9) 0.0282(10) 0.0205(9) 0.0026(8) 0.0069(7) 0.0016(7)
C26 0.0182(9) 0.0415(13) 0.048(3) 0.007(2) 0.008(2) 0.0028(8)
C31 0.0244(10) 0.152(3) 0.0339(11) 0.0039(14) 0.0118(9) 0.0151(13)
C3S 0.0703(16) 0.0501(14) 0.0683(16) -0.0120(13) 0.0183(13) -0.0033(13)
C15 0.0811(17) 0.0623(15) 0.0418(12) 0.0200(11) 0.0062(12) 0.0259(13)
C4S 0.0491(13) 0.0417(14) 0.103(2) -0.0099(14) -0.0037(14) -0.0028(11)
C2S 0.0805(18) 0.0442(14) 0.0630(16) 0.0024(12) 0.0028(14) 0.0025(13)
C42 0.0435(15) 0.052(2) 0.048(2) 0.0213(16) 0.0108(18) 0.0225(14)
C5S 0.0776(18) 0.0446(14) 0.0723(18) 0.0168(13) -0.0236(15) -0.0280(13)
C1S 0.0585(15) 0.0536(15) 0.092(2) -0.0095(15) 0.0171(14) 0.0039(12)
C6S 0.0758(18) 0.0627(17) 0.0708(18) -0.0040(14) 0.0213(15) -0.0241(15)
C41 0.0562(15) 0.0341(13) 0.0312(17) -0.0034(14) 0.0093(15) 0.0108(11)
C27 0.0242(15) 0.082(3) 0.0334(12) -0.0086(17) 0.0123(11) -0.0118(15)
C18 0.0382(12) 0.200(4) 0.0339(12) -0.0156(17) 0.0183(10) -0.0346(17)
C28 0.0340(16) 0.084(3) 0.0551(16) -0.031(2) 0.0209(13) -0.0057(17)
C28A 0.0340(16) 0.084(3) 0.0551(16) -0.031(2) 0.0209(13) -0.0057(17)
C26A 0.0182(9) 0.0415(13) 0.048(3) 0.007(2) 0.008(2) 0.0028(8)
C27A 0.0242(15) 0.082(3) 0.0334(12) -0.0086(17) 0.0123(11) -0.0118(15)
C41A 0.0562(15) 0.0341(13) 0.0312(17) -0.0034(14) 0.0093(15) 0.0108(11)
C42A 0.0435(15) 0.052(2) 0.048(2) 0.0213(16) 0.0108(18) 0.0225(14)

loop_
_atom_type_symbol
_atom_type_description
_atom_type_scat_dispersion_real
_atom_type_scat_dispersion_imag
_atom_type_scat_source
C C 0.0033 0.0016 'International Tables Vol C Tables 4.2.6.8 and 6.1.1.4'
H H 0.0000 0.0000 'International Tables Vol C Tables 4.2.6.8 and 6.1.1.4'
B B 0.0013 0.0007 'International Tables Vol C Tables 4.2.6.8 and 6.1.1.4'
N N 0.0061 0.0033 'International Tables Vol C Tables 4.2.6.8 and 6.1.1.4'
O O 0.0106 0.0060 'International Tables Vol C Tables 4.2.6.8 and 6.1.1.4'

loop_
_geom_angle_atom_site_label_1
_geom_angle_atom_site_label_2
_geom_angle_atom_site_label_3
_geom_angle
C43 O1 B1 120.04(12)
C40 O1 C43 108.29(13)
C40 O1 B1 118.94(12)
C1 N1 C2 120.03(13)
C2 C7 C20 119.64(13)
C6 C7 C2 119.59(14)
C6 C7 C20 120.78(14)
C7 C2 N1 117.41(14)
C3 C2 N1 122.54(14)
C3 C2 C7 119.91(14)
C25 C20 C7 119.70(14)
C21 C20 C7 119.79(14)
C21 C20 C25 120.51(15)
C7 C6 H6 119.6
C5 C6 C7 120.84(15)
C5 C6 H6 119.6
C2 C3 C8 123.35(13)
C4 C3 C2 118.49(14)
C4 C3 C8 118.14(14)
C9 C8 C3 119.73(14)
C9 C8 C13 120.43(15)
C13 C8 C3 119.73(15)
C20 C25 C29 120.67(14)
C24 C25 C20 119.05(15)
C24 C25 C29 120.26(14)
N1 C1 H1 117.1
N1 C1 B1 125.85(14)
B1 C1 H1 117.1
C25 C29 H29 107.7
C30 C29 C25 110.41(14)
C30 C29 H29 107.7
C30 C29 C31 110.43(15)
C31 C29 C25 112.71(16)
C31 C29 H29 107.7
C35 C36 H36 108.4
C35 C36 C37 113.50(13)
C35 C36 B1 107.01(13)
C37 C36 H36 108.4
C37 C36 B1 110.99(14)
B1 C36 H36 108.4
C6 C5 H5 120.2
C6 C5 C4 119.54(15)
C4 C5 H5 120.2
C3 C4 H4 119.2
C5 C4 C3 121.59(15)
C5 C4 H4 119.2
C8 C9 C14 122.28(15)
C10 C9 C8 118.87(17)
C10 C9 C14 118.84(17)
C33 C32 H32 108.4
C33 C32 C39 113.03(14)
C33 C32 B1 107.82(13)
C39 C32 H32 108.4
C39 C32 B1 110.57(13)
B1 C32 H32 108.4
C36 C35 H35A 108.4
C36 C35 H35B 108.4
H35A C35 H35B 107.5
C34 C35 C36 115.56(14)
C34 C35 H35A 108.4
C34 C35 H35B 108.4
C25 C24 H24 119.7
C23 C24 C25 120.66(16)
C23 C24 H24 119.7
C8 C13 C17 120.66(15)
C12 C13 C8 118.29(17)
C12 C13 C17 121.02(16)
C32 C33 H33A 108.4
C32 C33 H33B 108.4
H33A C33 H33B 107.4
C34 C33 C32 115.67(14)
C34 C33 H33A 108.4
C34 C33 H33B 108.4
C9 C14 H14 107.6
C9 C14 C15 111.73(18)
C16 C14 C9 112.28(15)
C16 C14 H14 107.6
C16 C14 C15 109.91(17)
C15 C14 H14 107.6
C35 C34 C33 114.70(14)
C35 C34 H34A 108.6
C35 C34 H34B 108.6
C33 C34 H34A 108.6
C33 C34 H34B 108.6
H34A C34 H34B 107.6
C36 C37 H37A 108.5
C36 C37 H37B 108.5
H37A C37 H37B 107.5
C38 C37 C36 114.97(14)
C38 C37 H37A 108.5
C38 C37 H37B 108.5
O1 C43 H43A 110.9
O1 C43 H43B 110.9
O1 C43 H43C 111.0
O1 C43 H43D 111.0
O1 C43 C42 104.48(19)
H43A C43 H43B 108.9
H43C C43 H43D 109.0
C42 C43 H43A 110.9
C42 C43 H43B 110.9
C42A C43 O1 104.0(5)
C42A C43 H43C 111.0
C42A C43 H43D 111.0
C32 C39 H39A 108.5
C32 C39 H39B 108.5
H39A C39 H39B 107.5
C38 C39 C32 115.04(15)
C38 C39 H39A 108.5
C38 C39 H39B 108.5
C13 C12 H12 119.3
C11 C12 C13 121.31(18)
C11 C12 H12 119.3
C20 C21 C26 120.6(2)
C20 C21 C26A 120.0(7)
C22 C21 C20 118.56(16)
C22 C21 C26 120.6(3)
C22 C21 C26A 119.6(7)
C9 C10 H10 119.5
C11 C10 C9 121.06(19)
C11 C10 H10 119.5
C24 C23 H23 119.9
C24 C23 C22 120.13(17)
C22 C23 H23 119.9
C37 C38 H38A 108.8
C37 C38 H38B 108.8
C39 C38 C37 113.98(14)
C39 C38 H38A 108.8
C39 C38 H38B 108.8
H38A C38 H38B 107.7
O1 C40 H40A 111.5
O1 C40 H40B 111.5
O1 C40 H40C 108.9
O1 C40 H40D 108.9
O1 C40 C41 101.45(16)
H40A C40 H40B 109.3
H40C C40 H40D 107.7
C41 C40 H40A 111.5
C41 C40 H40B 111.5
C41A C40 O1 113.3(3)
C41A C40 H40C 108.9
C41A C40 H40D 108.9
C29 C30 H30A 109.5
C29 C30 H30B 109.5
C29 C30 H30C 109.5
H30A C30 H30B 109.5
H30A C30 H30C 109.5
H30B C30 H30C 109.5
C12 C11 H11 120.0
C10 C11 C12 120.03(17)
C10 C11 H11 120.0
C14 C16 H16A 109.5
C14 C16 H16B 109.5
C14 C16 H16C 109.5
H16A C16 H16B 109.5
H16A C16 H16C 109.5
H16B C16 H16C 109.5
C13 C17 H17 107.5
C13 C17 C19 113.63(15)
C13 C17 C18 111.6(2)
C19 C17 H17 107.5
C19 C17 C18 108.93(16)
C18 C17 H17 107.5
C17 C19 H19A 109.5
C17 C19 H19B 109.5
C17 C19 H19C 109.5
H19A C19 H19B 109.5
H19A C19 H19C 109.5
H19B C19 H19C 109.5
C21 C22 H22 119.5
C23 C22 C21 121.08(17)
C23 C22 H22 119.5
C1 B1 O1 106.66(12)
C1 B1 C36 113.52(14)
C1 B1 C32 115.24(13)
C36 B1 O1 107.58(12)
C36 B1 C32 106.26(13)
C32 B1 O1 107.19(13)
C21 C26 H26 107.8
C27 C26 C21 114.2(4)
C27 C26 H26 107.8
C27 C26 C28 110.9(4)
C28 C26 C21 108.1(3)
C28 C26 H26 107.8
C29 C31 H31A 109.5
C29 C31 H31B 109.5
C29 C31 H31C 109.5
H31A C31 H31B 109.5
H31A C31 H31C 109.5
H31B C31 H31C 109.5
C4S C3S H3S 120.0
C4S C3S C2S 120.0(3)
C2S C3S H3S 120.0
C14 C15 H15A 109.5
C14 C15 H15B 109.5
C14 C15 H15C 109.5
H15A C15 H15B 109.5
H15A C15 H15C 109.5
H15B C15 H15C 109.5
C3S C4S H4S 120.3
C3S C4S C5S 119.5(3)
C5S C4S H4S 120.3
C3S C2S H2S 119.6
C3S C2S C1S 120.8(3)
C1S C2S H2S 119.6
C43 C42 H42A 110.7
C43 C42 H42B 110.7
H42A C42 H42B 108.8
C41 C42 C43 105.4(3)
C41 C42 H42A 110.7
C41 C42 H42B 110.7
C4S C5S H5S 120.3
C6S C5S C4S 119.5(2)
C6S C5S H5S 120.3
C2S C1S H1S 120.0
C6S C1S C2S 120.1(3)
C6S C1S H1S 120.0
C5S C6S H6S 120.0
C1S C6S C5S 120.1(3)
C1S C6S H6S 120.0
C40 C41 H41A 109.6
C40 C41 H41B 109.6
C42 C41 C40 110.2(2)
C42 C41 H41A 109.6
C42 C41 H41B 109.6
H41A C41 H41B 108.1
C26 C27 H27A 109.5
C26 C27 H27B 109.5
C26 C27 H27C 109.5
H27A C27 H27B 109.5
H27A C27 H27C 109.5
H27B C27 H27C 109.5
C17 C18 H18A 109.5
C17 C18 H18B 109.5
C17 C18 H18C 109.5
H18A C18 H18B 109.5
H18A C18 H18C 109.5
H18B C18 H18C 109.5
C26 C28 H28A 109.5
C26 C28 H28B 109.5
C26 C28 H28C 109.5
H28A C28 H28B 109.5
H28A C28 H28C 109.5
H28B C28 H28C 109.5
H28D C28A H28E 109.5
H28D C28A H28F 109.5
H28E C28A H28F 109.5
C26A C28A H28D 109.5
C26A C28A H28E 109.5
C26A C28A H28F 109.5
C21 C26A C28A 117.2(11)
C21 C26A H26A 110.0
C28A C26A H26A 110.0
C27A C26A C21 101.6(9)
C27A C26A C28A 107.6(11)
C27A C26A H26A 110.0
C26A C27A H27D 109.5
C26A C27A H27E 109.5
C26A C27A H27F 109.5
H27D C27A H27E 109.5
H27D C27A H27F 109.5
H27E C27A H27F 109.5
C40 C41A H41C 112.2
C40 C41A H41D 112.2
C40 C41A C42A 97.6(6)
H41C C41A H41D 109.8
C42A C41A H41C 112.2
C42A C41A H41D 112.2
C43 C42A C41A 116.4(9)
C43 C42A H42C 108.2
C43 C42A H42D 108.2
C41A C42A H42C 108.2
C41A C42A H42D 108.2
H42C C42A H42D 107.3

loop_
_geom_bond_atom_site_label_1
_geom_bond_atom_site_label_2
_geom_bond_distance
O1 C43 1.470(2)
O1 C40 1.466(2)
O1 B1 1.631(2)
N1 C2 1.4226(19)
N1 C1 1.2803(19)
C7 C2 1.412(2)
C7 C20 1.498(2)
C7 C6 1.391(2)
C2 C3 1.408(2)
C20 C25 1.407(2)
C20 C21 1.406(2)
C6 H6 0.9500
C6 C5 1.384(2)
C3 C8 1.502(2)
C3 C4 1.400(2)
C8 C9 1.407(2)
C8 C13 1.415(2)
C25 C29 1.521(2)
C25 C24 1.394(2)
C1 H1 0.9500
C1 B1 1.613(2)
C29 H29 1.0000
C29 C30 1.514(2)
C29 C31 1.516(3)
C36 H36 1.0000
C36 C35 1.545(2)
C36 C37 1.548(2)
C36 B1 1.616(2)
C5 H5 0.9500
C5 C4 1.386(2)
C4 H4 0.9500
C9 C14 1.525(3)
C9 C10 1.397(2)
C32 H32 1.0000
C32 C33 1.543(2)
C32 C39 1.546(2)
C32 B1 1.623(2)
C35 H35A 0.9900
C35 H35B 0.9900
C35 C34 1.540(2)
C24 H24 0.9500
C24 C23 1.380(3)
C13 C12 1.395(3)
C13 C17 1.518(3)
C33 H33A 0.9900
C33 H33B 0.9900
C33 C34 1.540(3)
C14 H14 1.0000
C14 C16 1.522(3)
C14 C15 1.528(3)
C34 H34A 0.9900
C34 H34B 0.9900
C37 H37A 0.9900
C37 H37B 0.9900
C37 C38 1.537(2)
C43 H43A 0.9900
C43 H43B 0.9900
C43 H43C 0.9900
C43 H43D 0.9900
C43 C42 1.545(4)
C43 C42A 1.385(11)
C39 H39A 0.9900
C39 H39B 0.9900
C39 C38 1.531(3)
C12 H12 0.9500
C12 C11 1.384(3)
C21 C22 1.393(3)
C21 C26 1.545(6)
C21 C26A 1.520(17)
C10 H10 0.9500
C10 C11 1.376(3)
C23 H23 0.9500
C23 C22 1.386(3)
C38 H38A 0.9900
C38 H38B 0.9900
C40 H40A 0.9900
C40 H40B 0.9900
C40 H40C 0.9900
C40 H40D 0.9900
C40 C41 1.507(3)
C40 C41A 1.454(8)
C30 H30A 0.9800
C30 H30B 0.9800
C30 H30C 0.9800
C11 H11 0.9500
C16 H16A 0.9800
C16 H16B 0.9800
C16 H16C 0.9800
C17 H17 1.0000
C17 C19 1.528(3)
C17 C18 1.531(3)
C19 H19A 0.9800
C19 H19B 0.9800
C19 H19C 0.9800
C22 H22 0.9500
C26 H26 1.0000
C26 C27 1.529(5)
C26 C28 1.545(5)
C31 H31A 0.9800
C31 H31B 0.9800
C31 H31C 0.9800
C3S H3S 0.9500
C3S C4S 1.354(4)
C3S C2S 1.368(4)
C15 H15A 0.9800
C15 H15B 0.9800
C15 H15C 0.9800
C4S H4S 0.9500
C4S C5S 1.406(4)
C2S H2S 0.9500
C2S C1S 1.371(4)
C42 H42A 0.9900
C42 H42B 0.9900
C42 C41 1.428(5)
C5S H5S 0.9500
C5S C6S 1.376(4)
C1S H1S 0.9500
C1S C6S 1.353(4)
C6S H6S 0.9500
C41 H41A 0.9900
C41 H41B 0.9900
C27 H27A 0.9800
C27 H27B 0.9800
C27 H27C 0.9800
C18 H18A 0.9800
C18 H18B 0.9800
C18 H18C 0.9800
C28 H28A 0.9800
C28 H28B 0.9800
C28 H28C 0.9800
C28A H28D 0.9800
C28A H28E 0.9800
C28A H28F 0.9800
C28A C26A 1.527(17)
C26A H26A 1.0000
C26A C27A 1.493(13)
C27A H27D 0.9800
C27A H27E 0.9800
C27A H27F 0.9800
C41A H41C 0.9900
C41A H41D 0.9900
C41A C42A 1.561(13)
C42A H42C 0.9900
C42A H42D 0.9900
